data_2243826
loop_
_publ_author_name
'Naghiyev, Farid N.'
'Mammadova, Gunay Z.'
'Khalilov, Ali N.'
'Atio\(glu, Zeliha'
'Akkurt, Mehmet'
'Akobirshoeva, Anzurat A.'
'Mamedov, \.Ibrahim G.'

_publ_section_title
;
 Crystal structure and Hirshfeld surface analysis of
 5,7-diphenyl-1,2,3,5,6,7-hexahydroimidazo[1,2-<i>a</i>]pyridine-6,6,8-tricarbonitrile
 methanol monosolvate
;
_journal_coeditor_code VM2248
_journal_issue 6
_journal_name_full 'Acta Crystallographica Section E'
_journal_page_first 600
_journal_page_last 604
_journal_paper_doi 10.1107/S2056989021004655
_journal_volume 77
_journal_year 2021
_chemical_formula_iupac 'C22 H17 N5, C H4 O'
_chemical_formula_moiety 'C22 H17 N5, C H4 O'
_chemical_formula_sum 'C23 H21 N5 O'
_chemical_formula_weight 383.45
_chemical_name_systematic
'5,7-Diphenyl-1,2,3,5,6,7-hexahydroimidazo[1,2-<i>a</i>]pyridine-6,6,8-tricarbonitrile methanol monosolvate'
_space_group_IT_number 14
_space_group_name_Hall '-P 2yn'
_space_group_name_H-M_alt 'P 1 21/n 1'
_symmetry_cell_setting monoclinic
_symmetry_space_group_name_Hall '-P 2yn'
_symmetry_space_group_name_H-M 'P 1 21/n 1'
_atom_sites_solution_hydrogens mixed
_cell_angle_alpha 90
_cell_angle_beta 99.757(4)
_cell_angle_gamma 90
_cell_formula_units_Z 4
_cell_length_a 8.5517(10)
_cell_length_b 18.781(2)
_cell_length_c 13.1925(14)
_cell_measurement_reflns_used 9885
_cell_measurement_temperature 296(2)
_cell_measurement_theta_max 26.36
_cell_measurement_theta_min 3.10
_cell_volume 2088.2(4)
_computing_cell_refinement
;
SAINT (Bruker, 2013)
;
_computing_data_collection
;
APEX2 (Bruker, 2018)
;
_computing_data_reduction
;
SAINT (Bruker, 2013)
;
_computing_molecular_graphics
;
ORTEP-3 for Windows (Farrugia, 2012)
;
_computing_publication_material
;
PLATON (Spek, 2020)
;
_computing_structure_refinement
;
<i>SHELXL2018/3</i> (Sheldrick, 2015b)
;
_computing_structure_solution
;
<i>SHELXT2014/5</i> (Sheldrick, 2015a)
;
_diffrn_ambient_temperature 296(2)
_diffrn_measured_fraction_theta_full 0.988
_diffrn_measured_fraction_theta_max 0.988
_diffrn_measurement_device_type 'Bruker APEXII CCD'
_diffrn_measurement_method '\f and \w scans'
_diffrn_radiation_probe x-ray
_diffrn_radiation_type MoK\a
_diffrn_radiation_wavelength 0.71073
_diffrn_reflns_av_R_equivalents 0.0332
_diffrn_reflns_av_unetI/netI 0.0185
_diffrn_reflns_limit_h_max 10
_diffrn_reflns_limit_h_min -10
_diffrn_reflns_limit_k_max 23
_diffrn_reflns_limit_k_min -23
_diffrn_reflns_limit_l_max 16
_diffrn_reflns_limit_l_min -16
_diffrn_reflns_number 33652
_diffrn_reflns_reduction_process
;
;
_diffrn_reflns_theta_full 25.24
_diffrn_reflns_theta_max 26.40
_diffrn_reflns_theta_min 2.65
_exptl_absorpt_coefficient_mu 0.078
_exptl_absorpt_correction_type none
_exptl_crystal_colour colourless
_exptl_crystal_density_diffrn 1.220
_exptl_crystal_density_method 'Not Measured'
_exptl_crystal_description block
_exptl_crystal_F_000 808
_exptl_crystal_size_max 0.280
_exptl_crystal_size_mid 0.260
_exptl_crystal_size_min 0.250
_refine_diff_density_max 0.310
_refine_diff_density_min -0.226
_refine_ls_extinction_method none
_refine_ls_goodness_of_fit_ref 1.025
_refine_ls_hydrogen_treatment mixed
_refine_ls_matrix_type full
_refine_ls_number_parameters 269
_refine_ls_number_reflns 4239
_refine_ls_number_restraints 0
_refine_ls_restrained_S_all 1.025
_refine_ls_R_factor_all 0.0534
_refine_ls_R_factor_gt 0.0460
_refine_ls_shift/su_max 0.000
_refine_ls_shift/su_mean 0.000
_refine_ls_structure_factor_coef Fsqd
_refine_ls_weighting_details 'w=1/[\s^2^(Fo^2^)+(0.0553P)^2^+0.5899P] where P=(Fo^2^+2Fc^2^)/3'
_refine_ls_weighting_scheme calc
_refine_ls_wR_factor_gt 0.1154
_refine_ls_wR_factor_ref 0.1232
_reflns_number_gt 3656
_reflns_number_total 4239
_reflns_threshold_expression I>2\s(I)
_cod_data_source_file vm2248sup1.cif
_cod_data_source_block I
_cod_original_sg_symbol_H-M 'P 21/n'
_cod_database_code 2243826

loop_
_space_group_symop_id
_space_group_symop_operation_xyz
1 x,y,z
2 1/2-x,1/2+y,1/2-z
3 -x,-y,-z
4 1/2+x,1/2-y,1/2+z

loop_
_atom_site_aniso_label
_atom_site_aniso_U_11
_atom_site_aniso_U_22
_atom_site_aniso_U_33
_atom_site_aniso_U_12
_atom_site_aniso_U_13
_atom_site_aniso_U_23
N1 0.0484(6) 0.0509(6) 0.0359(6) 0.0044(5) 0.0037(5) 0.0042(5)
N2 0.0646(8) 0.0647(8) 0.0388(6) 0.0088(6) 0.0142(6) 0.0043(5)
N3 0.0557(7) 0.0551(7) 0.0591(8) 0.0089(6) 0.0120(6) -0.0015(6)
N4 0.0656(9) 0.1250(15) 0.0605(9) 0.0014(9) 0.0267(8) 0.0042(9)
N5 0.0602(8) 0.0552(8) 0.0845(10) -0.0080(7) -0.0053(7) -0.0160(7)
C1 0.0707(10) 0.0703(10) 0.0390(7) 0.0103(8) 0.0004(7) 0.0099(7)
O1 0.0639(7) 0.1204(12) 0.0577(7) 0.0139(8) 0.0191(6) 0.0105(7)
C2 0.0933(13) 0.0838(12) 0.0428(8) 0.0176(10) 0.0161(8) 0.0159(8)
C3 0.0469(7) 0.0407(6) 0.0369(6) -0.0037(5) 0.0067(5) -0.0032(5)
C4 0.0432(7) 0.0391(6) 0.0373(6) -0.0009(5) 0.0057(5) -0.0018(5)
C5 0.0414(6) 0.0390(6) 0.0396(6) -0.0032(5) 0.0067(5) 0.0017(5)
C6 0.0377(6) 0.0438(7) 0.0370(6) -0.0019(5) 0.0051(5) -0.0007(5)
C7 0.0397(6) 0.0399(6) 0.0400(6) -0.0044(5) 0.0009(5) -0.0008(5)
C8 0.0499(7) 0.0397(7) 0.0393(6) -0.0026(6) 0.0076(5) -0.0017(5)
C9 0.0451(7) 0.0480(7) 0.0381(6) 0.0099(6) 0.0095(5) 0.0036(5)
C10 0.0431(7) 0.0721(10) 0.0434(7) 0.0063(7) 0.0067(6) 0.0015(7)
C11 0.0436(8) 0.1130(15) 0.0509(9) 0.0185(9) 0.0027(7) -0.0113(9)
C12 0.0699(11) 0.1208(16) 0.0386(8) 0.0531(12) 0.0064(7) 0.0081(9)
C13 0.0874(13) 0.0836(12) 0.0502(9) 0.0394(11) 0.0218(9) 0.0238(8)
C14 0.0666(9) 0.0564(9) 0.0501(8) 0.0135(7) 0.0182(7) 0.0125(7)
C15 0.0445(7) 0.0657(9) 0.0455(7) 0.0031(6) 0.0076(6) 0.0017(6)
C16 0.0407(7) 0.0467(7) 0.0466(7) 0.0017(6) -0.0004(5) -0.0075(6)
C17 0.0387(6) 0.0444(7) 0.0412(7) -0.0035(5) -0.0002(5) -0.0002(5)
C18 0.0436(7) 0.0490(8) 0.0716(10) -0.0085(6) 0.0034(7) 0.0044(7)
C19 0.0385(7) 0.0712(11) 0.0841(12) -0.0037(7) 0.0074(7) 0.0060(9)
C20 0.0488(8) 0.0629(10) 0.0731(11) 0.0106(7) 0.0052(7) 0.0055(8)
C21 0.0582(9) 0.0453(8) 0.0798(11) 0.0022(7) 0.0080(8) 0.0084(7)
C22 0.0418(7) 0.0462(7) 0.0663(9) -0.0052(6) 0.0053(6) 0.0051(6)
C23 0.0825(15) 0.205(3) 0.0758(14) -0.0012(18) 0.0142(12) 0.0563(18)

loop_
_atom_site_type_symbol
_atom_site_label
_atom_site_fract_x
_atom_site_fract_y
_atom_site_fract_z
_atom_site_U_iso_or_equiv
_atom_site_thermal_displace_type
_atom_site_calc_flag
_atom_site_refinement_flags
_atom_site_occupancy
_atom_site_disorder_assembly
_atom_site_disorder_group
N N1 0.60712(14) 0.34477(6) 0.50461(8) 0.0455(3) Uani d . 1.000 . .
N N2 0.42807(17) 0.38674(7) 0.59278(9) 0.0554(4) Uani d . 1.000 . .
N N3 0.16518(16) 0.50048(7) 0.42172(10) 0.0564(4) Uani d . 1.000 . .
N N4 0.77545(19) 0.37704(11) 0.17841(12) 0.0818(7) Uani d . 1.000 . .
N N5 0.43619(17) 0.24442(8) 0.29156(13) 0.0687(5) Uani d . 1.000 . .
C C1 0.6680(2) 0.32722(10) 0.61313(11) 0.0610(5) Uani d . 1.000 . .
O O1 0.15621(16) 0.45171(9) 0.65565(10) 0.0796(5) Uani d . 1.000 . .
C C2 0.5187(2) 0.33436(11) 0.66018(13) 0.0728(6) Uani d . 1.000 . .
C C3 0.47744(16) 0.38817(7) 0.50125(10) 0.0416(4) Uani d . 1.000 . .
C C4 0.41241(15) 0.42550(7) 0.41462(9) 0.0400(4) Uani d . 1.000 . .
C C5 0.49374(15) 0.42867(7) 0.32123(9) 0.0400(3) Uani d . 1.000 . .
C C6 0.60291(14) 0.36144(7) 0.32248(9) 0.0396(4) Uani d . 1.000 . .
C C7 0.71275(15) 0.35675(7) 0.43062(10) 0.0406(3) Uani d . 1.000 . .
C C8 0.27705(16) 0.46706(7) 0.41791(10) 0.0430(4) Uani d . 1.000 . .
C C9 0.38002(16) 0.43787(7) 0.22050(10) 0.0435(4) Uani d . 1.000 . .
C C10 0.24007(17) 0.39947(9) 0.19806(11) 0.0529(5) Uani d . 1.000 . .
C C11 0.14001(19) 0.40923(12) 0.10485(13) 0.0698(6) Uani d . 1.000 . .
C C12 0.1790(2) 0.45789(13) 0.03484(12) 0.0768(7) Uani d . 1.000 . .
C C13 0.3160(3) 0.49685(11) 0.05680(13) 0.0726(7) Uani d . 1.000 . .
C C14 0.4164(2) 0.48700(9) 0.14907(12) 0.0567(5) Uani d . 1.000 . .
C C15 0.70149(17) 0.36934(9) 0.24146(11) 0.0519(4) Uani d . 1.000 . .
C C16 0.50897(16) 0.29533(7) 0.30346(11) 0.0456(4) Uani d . 1.000 . .
C C17 0.84126(15) 0.30107(7) 0.43683(10) 0.0422(4) Uani d . 1.000 . .
C C18 0.99408(17) 0.32313(8) 0.43065(13) 0.0555(5) Uani d . 1.000 . .
C C19 1.11587(18) 0.27445(10) 0.43609(15) 0.0650(6) Uani d . 1.000 . .
C C20 1.08799(19) 0.20309(9) 0.44872(14) 0.0622(6) Uani d . 1.000 . .
C C21 0.93680(19) 0.18065(8) 0.45511(14) 0.0615(5) Uani d . 1.000 . .
C C22 0.81374(17) 0.22886(8) 0.44866(12) 0.0519(4) Uani d . 1.000 . .
C C23 0.1184(3) 0.4273(2) 0.74675(18) 0.1210(12) Uani d . 1.000 . .
H H1A 0.74920 0.36056 0.64351 0.0730 Uiso c RU 1.000 . .
H H1B 0.71018 0.27920 0.62033 0.0730 Uiso c RU 1.000 . .
H H2A 0.46245 0.28943 0.65878 0.0870 Uiso c RU 1.000 . .
H H2B 0.54270 0.35144 0.73049 0.0870 Uiso c RU 1.000 . .
H H2N 0.334(2) 0.4024(10) 0.6028(14) 0.0660 Uiso d U 1.000 . .
H H5 0.56337 0.47045 0.32956 0.0480 Uiso c RU 1.000 . .
H H7 0.76386 0.40317 0.44550 0.0490 Uiso c RU 1.000 . .
H H10 0.21323 0.36709 0.24562 0.0640 Uiso c RU 1.000 . .
H H11 0.04673 0.38302 0.08952 0.0840 Uiso c RU 1.000 . .
H H12 0.11175 0.46428 -0.02770 0.0920 Uiso c RU 1.000 . .
H H13 0.34110 0.52988 0.00955 0.0870 Uiso c RU 1.000 . .
H H14 0.50947 0.51345 0.16372 0.0680 Uiso c RU 1.000 . .
H H18 1.01463 0.37126 0.42275 0.0670 Uiso c RU 1.000 . .
H H19 1.21761 0.28995 0.43119 0.0780 Uiso c RU 1.000 . .
H H20 1.17047 0.17038 0.45289 0.0750 Uiso c RU 1.000 . .
H H21 0.91735 0.13251 0.46387 0.0740 Uiso c RU 1.000 . .
H H22 0.71184 0.21295 0.45224 0.0620 Uiso c RU 1.000 . .
H HO1 0.061(3) 0.4657(15) 0.617(2) 0.1190 Uiso d U 1.000 . .
H H23A 0.21254 0.42549 0.79796 0.1810 Uiso c RU 1.000 . .
H H23B 0.07336 0.38048 0.73674 0.1810 Uiso c RU 1.000 . .
H H23C 0.04282 0.45890 0.76915 0.1810 Uiso c RU 1.000 . .

loop_
_atom_type_symbol
_atom_type_description
_atom_type_scat_dispersion_real
_atom_type_scat_dispersion_imag
_atom_type_scat_source
C C 0.0033 0.0016 ' International Tables Vol C Tables 4.2.6.8 and 6.1.1.4'
H H 0.0000 0.0000 ' International Tables Vol C Tables 4.2.6.8 and 6.1.1.4'
N N 0.0061 0.0033 ' International Tables Vol C Tables 4.2.6.8 and 6.1.1.4'
O O 0.0106 0.0060 ' International Tables Vol C Tables 4.2.6.8 and 6.1.1.4'

loop_
_geom_angle_atom_site_label_1
_geom_angle_atom_site_label_2
_geom_angle_atom_site_label_3
_geom_angle_site_symmetry_1
_geom_angle_site_symmetry_2
_geom_angle_site_symmetry_3
_geom_angle
_geom_angle_publ_flag
C1 N1 C3 . . . 108.34(11) no
C1 N1 C7 . . . 121.89(12) no
C3 N1 C7 . . . 118.49(11) no
C2 N2 C3 . . . 110.22(13) no
N1 C1 C2 . . . 101.20(13) no
N2 C2 C1 . . . 101.97(14) no
C3 N2 H2N . . . 123.9(12) no
C2 N2 H2N . . . 122.3(12) no
N1 C3 C4 . . . 122.75(12) no
N2 C3 C4 . . . 127.72(13) no
N1 C3 N2 . . . 109.53(12) no
C5 C4 C8 . . . 119.88(11) no
C3 C4 C5 . . . 121.27(12) no
C3 C4 C8 . . . 118.52(12) no
C6 C5 C9 . . . 113.12(10) no
C4 C5 C9 . . . 113.71(11) no
C4 C5 C6 . . . 108.31(10) no
C5 C6 C15 . . . 108.86(11) no
C5 C6 C16 . . . 111.67(10) no
C7 C6 C16 . . . 109.34(11) no
C15 C6 C16 . . . 108.80(11) no
C7 C6 C15 . . . 109.63(11) no
C5 C6 C7 . . . 108.52(10) no
C6 C7 C17 . . . 113.94(11) no
N1 C7 C6 . . . 105.90(10) no
N1 C7 C17 . . . 112.68(11) no
N3 C8 C4 . . . 178.94(14) no
C10 C9 C14 . . . 118.99(13) no
C5 C9 C10 . . . 122.00(12) no
C5 C9 C14 . . . 119.01(13) no
C9 C10 C11 . . . 120.11(15) no
C10 C11 C12 . . . 119.91(16) no
C11 C12 C13 . . . 120.48(16) no
C12 C13 C14 . . . 119.84(18) no
C9 C14 C13 . . . 120.66(17) no
N4 C15 C6 . . . 178.24(18) no
N5 C16 C6 . . . 178.13(16) no
C7 C17 C18 . . . 118.34(12) no
C18 C17 C22 . . . 118.52(13) no
C7 C17 C22 . . . 123.14(12) no
C17 C18 C19 . . . 120.67(14) no
C18 C19 C20 . . . 120.48(15) no
C19 C20 C21 . . . 119.31(15) no
C20 C21 C22 . . . 120.66(14) no
C17 C22 C21 . . . 120.35(14) no
N1 C1 H1A . . . 112.00 no
N1 C1 H1B . . . 112.00 no
C2 C1 H1A . . . 112.00 no
C2 C1 H1B . . . 112.00 no
H1A C1 H1B . . . 109.00 no
C23 O1 HO1 . . . 105.2(17) no
N2 C2 H2B . . . 111.00 no
C1 C2 H2A . . . 111.00 no
C1 C2 H2B . . . 111.00 no
H2A C2 H2B . . . 109.00 no
N2 C2 H2A . . . 111.00 no
C4 C5 H5 . . . 107.00 no
C9 C5 H5 . . . 107.00 no
C6 C5 H5 . . . 107.00 no
N1 C7 H7 . . . 108.00 no
C17 C7 H7 . . . 108.00 no
C6 C7 H7 . . . 108.00 no
C9 C10 H10 . . . 120.00 no
C11 C10 H10 . . . 120.00 no
C12 C11 H11 . . . 120.00 no
C10 C11 H11 . . . 120.00 no
C11 C12 H12 . . . 120.00 no
C13 C12 H12 . . . 120.00 no
C14 C13 H13 . . . 120.00 no
C12 C13 H13 . . . 120.00 no
C9 C14 H14 . . . 120.00 no
C13 C14 H14 . . . 120.00 no
C19 C18 H18 . . . 120.00 no
C17 C18 H18 . . . 120.00 no
C18 C19 H19 . . . 120.00 no
C20 C19 H19 . . . 120.00 no
C21 C20 H20 . . . 120.00 no
C19 C20 H20 . . . 120.00 no
C20 C21 H21 . . . 120.00 no
C22 C21 H21 . . . 120.00 no
C17 C22 H22 . . . 120.00 no
C21 C22 H22 . . . 120.00 no
O1 C23 H23A . . . 109.00 no
O1 C23 H23B . . . 109.00 no
O1 C23 H23C . . . 109.00 no
H23A C23 H23B . . . 109.00 no
H23A C23 H23C . . . 109.00 no
H23B C23 H23C . . . 109.00 no

loop_
_geom_bond_atom_site_label_1
_geom_bond_atom_site_label_2
_geom_bond_site_symmetry_1
_geom_bond_site_symmetry_2
_geom_bond_distance
_geom_bond_publ_flag
N1 C1 . . 1.4754(18) no
N1 C3 . . 1.3710(18) no
N1 C7 . . 1.4554(17) no
N2 C2 . . 1.458(2) no
N2 C3 . . 1.3453(18) no
N3 C8 . . 1.1524(19) no
N4 C15 . . 1.136(2) no
N5 C16 . . 1.137(2) no
C1 C2 . . 1.517(2) no
O1 C23 . . 1.375(3) no
N2 H2N . . 0.887(18) no
C3 C4 . . 1.3753(18) no
C4 C8 . . 1.4029(19) no
C4 C5 . . 1.5151(17) no
C5 C6 . . 1.5687(18) no
C5 C9 . . 1.5177(18) no
C6 C7 . . 1.5720(18) no
C6 C16 . . 1.4770(19) no
C6 C15 . . 1.4767(19) no
C7 C17 . . 1.5091(19) no
C9 C14 . . 1.391(2) no
C9 C10 . . 1.386(2) no
C10 C11 . . 1.386(2) no
C11 C12 . . 1.380(3) no
C12 C13 . . 1.370(3) no
C13 C14 . . 1.378(3) no
C17 C22 . . 1.390(2) no
C17 C18 . . 1.387(2) no
C18 C19 . . 1.379(2) no
C19 C20 . . 1.376(3) no
C20 C21 . . 1.376(2) no
C21 C22 . . 1.380(2) no
C1 H1A . . 0.9700 no
O1 HO1 . . 0.92(3) no
C1 H1B . . 0.9700 no
C2 H2A . . 0.9700 no
C2 H2B . . 0.9700 no
C5 H5 . . 0.9800 no
C7 H7 . . 0.9800 no
C10 H10 . . 0.9300 no
C11 H11 . . 0.9300 no
C12 H12 . . 0.9300 no
C13 H13 . . 0.9300 no
C14 H14 . . 0.9300 no
C18 H18 . . 0.9300 no
C19 H19 . . 0.9300 no
C20 H20 . . 0.9300 no
C21 H21 . . 0.9300 no
C22 H22 . . 0.9300 no
C23 H23A . . 0.9600 no
C23 H23B . . 0.9600 no
C23 H23C . . 0.9600 no

loop_
_geom_hbond_atom_site_label_D
_geom_hbond_atom_site_label_H
_geom_hbond_atom_site_label_A
_geom_hbond_site_symmetry_A
_geom_hbond_distance_DH
_geom_hbond_distance_HA
_geom_hbond_distance_DA
_geom_hbond_angle_DHA
_geom_hbond_publ_flag
O1 HO1 N3 3_566 0.92(3) 2.02(3) 2.907(2) 161(2) yes
N2 H2N O1 . 0.887(18) 2.004(18) 2.870(2) 165.0(16) yes
C7 H7 N3 3_666 0.98 2.52 3.3742(19) 146 yes

loop_
_geom_torsion_atom_site_label_1
_geom_torsion_atom_site_label_2
_geom_torsion_atom_site_label_3
_geom_torsion_atom_site_label_4
_geom_torsion_site_symmetry_1
_geom_torsion_site_symmetry_2
_geom_torsion_site_symmetry_3
_geom_torsion_site_symmetry_4
_geom_torsion
_geom_torsion_publ_flag
C3 N1 C1 C2 . . . . 26.59(16) no
C7 N1 C1 C2 . . . . 169.55(13) no
C7 N1 C3 N2 . . . . -158.46(12) no
C1 N1 C7 C6 . . . . 171.10(12) no
C1 N1 C3 N2 . . . . -14.05(16) no
C3 N1 C7 C17 . . . . -174.68(11) no
C1 N1 C3 C4 . . . . 166.57(13) no
C7 N1 C3 C4 . . . . 22.16(19) no
C1 N1 C7 C17 . . . . 45.91(17) no
C3 N1 C7 C6 . . . . -49.49(14) no
C3 N2 C2 C1 . . . . 22.03(17) no
C2 N2 C3 C4 . . . . 173.60(14) no
C2 N2 C3 N1 . . . . -5.74(17) no
N1 C1 C2 N2 . . . . -28.10(16) no
N1 C3 C4 C5 . . . . -8.3(2) no
N1 C3 C4 C8 . . . . 178.32(12) no
N2 C3 C4 C5 . . . . 172.44(13) no
N2 C3 C4 C8 . . . . -0.9(2) no
C3 C4 C5 C6 . . . . 24.53(16) no
C8 C4 C5 C6 . . . . -162.18(11) no
C8 C4 C5 C9 . . . . -35.51(17) no
C3 C4 C5 C9 . . . . 151.19(12) no
C4 C5 C6 C7 . . . . -52.02(13) no
C9 C5 C6 C16 . . . . -58.43(14) no
C4 C5 C9 C10 . . . . -43.99(18) no
C4 C5 C9 C14 . . . . 135.18(14) no
C6 C5 C9 C10 . . . . 80.12(16) no
C6 C5 C9 C14 . . . . -100.71(15) no
C4 C5 C6 C16 . . . . 68.57(13) no
C9 C5 C6 C7 . . . . -179.03(10) no
C9 C5 C6 C15 . . . . 61.71(14) no
C4 C5 C6 C15 . . . . -171.28(11) no
C16 C6 C7 N1 . . . . -57.45(13) no
C16 C6 C7 C17 . . . . 66.96(14) no
C15 C6 C7 C17 . . . . -52.24(15) no
C5 C6 C7 N1 . . . . 64.58(12) no
C5 C6 C7 C17 . . . . -171.02(10) no
C15 C6 C7 N1 . . . . -176.64(11) no
N1 C7 C17 C18 . . . . -137.73(13) no
N1 C7 C17 C22 . . . . 42.12(18) no
C6 C7 C17 C18 . . . . 101.58(15) no
C6 C7 C17 C22 . . . . -78.57(16) no
C5 C9 C10 C11 . . . . -179.63(15) no
C14 C9 C10 C11 . . . . 1.2(2) no
C5 C9 C14 C13 . . . . -179.97(16) no
C10 C9 C14 C13 . . . . -0.8(2) no
C9 C10 C11 C12 . . . . -0.8(3) no
C10 C11 C12 C13 . . . . -0.1(3) no
C11 C12 C13 C14 . . . . 0.6(3) no
C12 C13 C14 C9 . . . . -0.1(3) no
C7 C17 C18 C19 . . . . 179.89(15) no
C22 C17 C18 C19 . . . . 0.0(2) no
C7 C17 C22 C21 . . . . -179.19(14) no
C18 C17 C22 C21 . . . . 0.7(2) no
C17 C18 C19 C20 . . . . -0.6(3) no
C18 C19 C20 C21 . . . . 0.5(3) no
C19 C20 C21 C22 . . . . 0.2(3) no
C20 C21 C22 C17 . . . . -0.8(3) no

_cod_database_fobs_code 2243826
